data_2020676
loop_
_publ_author_name
'Yang, Yunxia'
'Li, Lihua'
'Zhang, Li'
'Dong, Wenjing'
'Ding, Keying'

_publ_section_title
;
 Three polymorphs of an inclusion compound of
 2,2'-(disulfanediyl)dibenzoic acid and trimethylamine
;
_journal_issue 12
_journal_name_full 'Acta Crystallographica Section C'
_journal_page_first 981
_journal_page_last 989
_journal_paper_doi 10.1107/S2053229616017861
_journal_volume 72
_journal_year 2016
_chemical_formula_iupac 'C3 H10 N +, C14 H9 O4 S2 -'
_chemical_formula_moiety 'C3 H10 N +, C14 H9 O4 S2 -'
_chemical_formula_sum 'C17 H19 N O4 S2'
_chemical_formula_weight 365.45
_chemical_name_systematic
;
Trimethylazanium 2-[(2-carboxyphenyl)disulfanyl]benzoate
;
_space_group_IT_number 15
_symmetry_cell_setting monoclinic
_symmetry_space_group_name_Hall '-C 2yc'
_symmetry_space_group_name_H-M 'C 1 2/c 1'
_atom_sites_solution_hydrogens geom
_atom_sites_solution_primary direct
_atom_sites_solution_secondary difmap
_audit_creation_method SHELXL-97
_cell_angle_alpha 90.00
_cell_angle_beta 96.532(2)
_cell_angle_gamma 90.00
_cell_formula_units_Z 8
_cell_length_a 13.5363(4)
_cell_length_b 12.1071(3)
_cell_length_c 22.1248(6)
_cell_measurement_reflns_used 1906
_cell_measurement_temperature 296(2)
_cell_measurement_theta_max 24.5
_cell_measurement_theta_min 2.38
_cell_volume 3602.39(17)
_computing_cell_refinement 'Bruker SMART'
_computing_data_collection 'Bruker SMART'
_computing_data_reduction 'Bruker SAINT'
_computing_molecular_graphics 'Bruker SHELXTL'
_computing_publication_material 'Bruker SHELXTL'
_computing_structure_refinement 'Bruker SHELXTL'
_computing_structure_solution 'Bruker SHELXTL'
_diffrn_ambient_temperature 296(2)
_diffrn_measured_fraction_theta_full 0.994
_diffrn_measured_fraction_theta_max 0.994
_diffrn_measurement_device_type 'CCD area detector'
_diffrn_measurement_method 'phi and omega scans'
_diffrn_radiation_monochromator graphite
_diffrn_radiation_source 'fine-focus sealed tube'
_diffrn_radiation_type MoK\a
_diffrn_radiation_wavelength 0.71073
_diffrn_reflns_av_R_equivalents 0.0320
_diffrn_reflns_av_sigmaI/netI 0.0419
_diffrn_reflns_limit_h_max 17
_diffrn_reflns_limit_h_min -17
_diffrn_reflns_limit_k_max 15
_diffrn_reflns_limit_k_min -15
_diffrn_reflns_limit_l_max 28
_diffrn_reflns_limit_l_min -22
_diffrn_reflns_number 8993
_diffrn_reflns_theta_full 27.19
_diffrn_reflns_theta_max 27.19
_diffrn_reflns_theta_min 2.26
_exptl_absorpt_coefficient_mu 0.316
_exptl_absorpt_correction_T_max 0.972
_exptl_absorpt_correction_T_min 0.957
_exptl_absorpt_correction_type multi-scan
_exptl_absorpt_process_details sadabs
_exptl_crystal_colour yellow
_exptl_crystal_density_diffrn 1.348
_exptl_crystal_density_method 'not measured'
_exptl_crystal_description block
_exptl_crystal_F_000 1536
_exptl_crystal_size_max 0.14
_exptl_crystal_size_mid 0.14
_exptl_crystal_size_min 0.09
_refine_diff_density_max 0.217
_refine_diff_density_min -0.188
_refine_ls_extinction_method none
_refine_ls_goodness_of_fit_ref 1.008
_refine_ls_hydrogen_treatment mixed
_refine_ls_matrix_type full
_refine_ls_number_parameters 253
_refine_ls_number_reflns 3998
_refine_ls_number_restraints 2
_refine_ls_restrained_S_all 1.007
_refine_ls_R_factor_all 0.0700
_refine_ls_R_factor_gt 0.0423
_refine_ls_shift/su_max 0.000
_refine_ls_shift/su_mean 0.000
_refine_ls_structure_factor_coef Fsqd
_refine_ls_weighting_details 'calc w=1/[\s^2^(Fo^2^)+(0.0545P)^2^+0.8819P] where P=(Fo^2^+2Fc^2^)/3'
_refine_ls_weighting_scheme calc
_refine_ls_wR_factor_gt 0.1003
_refine_ls_wR_factor_ref 0.1142
_reflns_number_gt 2737
_reflns_number_total 3998
_reflns_threshold_expression >2sigma(I)
_cod_data_source_file yo3027sup1.cif
_cod_data_source_block polymorph3
_cod_depositor_comments 'Adding full bibliography for 2020674--2020676.cif.'
_cod_original_sg_symbol_H-M 'C2/c  '
_cod_database_code 2020676
_cod_database_fobs_code 2020676

loop_
_symmetry_equiv_pos_as_xyz
'x, y, z'
'-x, y, -z+1/2'
'x+1/2, y+1/2, z'
'-x+1/2, y+1/2, -z+1/2'
'-x, -y, -z'
'x, -y, z-1/2'
'-x+1/2, -y+1/2, -z'
'x+1/2, -y+1/2, z-1/2'

loop_
_atom_site_type_symbol
_atom_site_label
_atom_site_fract_x
_atom_site_fract_y
_atom_site_fract_z
_atom_site_U_iso_or_equiv
_atom_site_adp_type
_atom_site_calc_flag
_atom_site_refinement_flags
_atom_site_occupancy
_atom_site_symmetry_multiplicity
_atom_site_disorder_assembly
_atom_site_disorder_group
S S1 0.08870(4) 0.20518(4) 0.35282(3) 0.04802(18) Uani d . 1 1 . .
C C1 0.00578(14) 0.12021(16) 0.38976(9) 0.0358(4) Uani d . 1 1 . .
N N1 0.19701(17) -0.2371(2) 0.26506(10) 0.0660(6) Uani d D 1 1 . .
H H1 0.1545(18) -0.214(2) 0.2927(11) 0.099 Uiso d D 1 1 . .
O O1 0.13769(12) 0.00789(13) 0.31991(8) 0.0606(5) Uani d . 1 1 . .
S S2 0.04589(4) 0.36573(5) 0.36501(3) 0.04893(18) Uani d . 1 1 . .
C C2 0.01072(14) 0.00486(16) 0.38430(9) 0.0357(4) Uani d . 1 1 . .
O O2 0.08259(13) -0.15481(12) 0.34535(8) 0.0614(5) Uani d . 1 1 . .
C C3 -0.05380(16) -0.05919(17) 0.41453(10) 0.0446(5) Uani d . 1 1 . .
H H3A -0.0511 -0.1357 0.4115 0.054 Uiso calc R 1 1 . .
O O3 0.03715(16) 0.58828(14) 0.36307(9) 0.0739(6) Uani d . 1 1 . .
C C4 -0.12131(16) -0.01229(19) 0.44874(11) 0.0499(6) Uani d . 1 1 . .
H H4A -0.1638 -0.0566 0.4683 0.060 Uiso calc R 1 1 . .
O O4 0.10917(15) 0.70275(13) 0.43247(8) 0.0649(5) Uani d D 1 1 . .
H H4 0.097(2) 0.748(2) 0.4026(10) 0.097 Uiso d D 1 1 . .
C C5 -0.12542(16) 0.10050(18) 0.45372(11) 0.0484(6) Uani d . 1 1 . .
H H5A -0.1711 0.1328 0.4767 0.058 Uiso calc R 1 1 . .
C C6 -0.06248(15) 0.16584(17) 0.42495(10) 0.0432(5) Uani d . 1 1 . .
H H6A -0.0656 0.2422 0.4291 0.052 Uiso calc R 1 1 . .
C C7 0.08295(16) -0.04951(17) 0.34713(9) 0.0415(5) Uani d . 1 1 . .
C C8 0.09865(14) 0.40280(17) 0.44019(9) 0.0391(5) Uani d . 1 1 . .
C C9 0.10886(14) 0.51434(16) 0.45698(9) 0.0392(5) Uani d . 1 1 . .
C C10 0.14795(16) 0.54076(19) 0.51613(10) 0.0478(5) Uani d . 1 1 . .
H H10A 0.1551 0.6146 0.5273 0.057 Uiso calc R 1 1 . .
C C11 0.17620(17) 0.4604(2) 0.55825(11) 0.0538(6) Uani d . 1 1 . .
H H11A 0.2013 0.4795 0.5977 0.065 Uiso calc R 1 1 . .
C C12 0.16697(17) 0.3512(2) 0.54137(11) 0.0524(6) Uani d . 1 1 . .
H H12A 0.1868 0.2963 0.5696 0.063 Uiso calc R 1 1 . .
C C13 0.12893(16) 0.32234(18) 0.48339(11) 0.0464(5) Uani d . 1 1 . .
H H13A 0.1233 0.2481 0.4728 0.056 Uiso calc R 1 1 . .
C C14 0.08048(17) 0.60388(17) 0.41273(12) 0.0472(6) Uani d . 1 1 . .
C C15 0.2802(7) -0.2822(18) 0.2976(3) 0.116(6) Uani d P 0.55(2) 1 A 1
H H15A 0.2687 -0.3591 0.3049 0.174 Uiso calc PR 0.55(2) 1 A 1
H H15B 0.2938 -0.2443 0.3357 0.174 Uiso calc PR 0.55(2) 1 A 1
H H15C 0.3360 -0.2748 0.2748 0.174 Uiso calc PR 0.55(2) 1 A 1
C C15' 0.3014(6) -0.1863(17) 0.2884(6) 0.093(5) Uani d P 0.45(2) 1 A 2
H H15D 0.3262 -0.2251 0.3249 0.139 Uiso d PR 0.45(2) 1 A 2
H H15E 0.3470 -0.1949 0.2586 0.139 Uiso d PR 0.45(2) 1 A 2
H H15F 0.2945 -0.1093 0.2974 0.139 Uiso d PR 0.45(2) 1 A 2
C C16 0.1326(10) -0.3178(15) 0.2279(5) 0.114(6) Uani d P 0.52(2) 1 A 1
H H16A 0.0640 -0.3002 0.2302 0.171 Uiso calc PR 0.52(2) 1 A 1
H H16B 0.1461 -0.3911 0.2433 0.171 Uiso calc PR 0.52(2) 1 A 1
H H16F 0.1462 -0.3142 0.1863 0.171 Uiso calc PR 0.52(2) 1 A 1
C C16' 0.202(2) -0.3568(8) 0.2673(13) 0.166(13) Uani d P 0.48(2) 1 A 2
H H16C 0.1384 -0.3870 0.2518 0.249 Uiso calc PR 0.48(2) 1 A 2
H H16D 0.2188 -0.3803 0.3086 0.249 Uiso calc PR 0.48(2) 1 A 2
H H16E 0.2516 -0.3822 0.2429 0.249 Uiso calc PR 0.48(2) 1 A 2
C C17 0.1717(15) -0.1791(16) 0.2106(3) 0.141(6) Uani d P 0.65(3) 1 A 1
H H17A 0.1081 -0.2040 0.1918 0.211 Uiso calc PR 0.65(3) 1 A 1
H H17B 0.2211 -0.1922 0.1835 0.211 Uiso calc PR 0.65(3) 1 A 1
H H17C 0.1684 -0.1016 0.2191 0.211 Uiso calc PR 0.65(3) 1 A 1
C C17' 0.2306(19) -0.1447(11) 0.2269(12) 0.089(7) Uani d P 0.35(3) 1 A 2
H H17D 0.1820 -0.1305 0.1928 0.134 Uiso d PR 0.35(3) 1 A 2
H H17E 0.2400 -0.0794 0.2515 0.134 Uiso d PR 0.35(3) 1 A 2
H H17F 0.2925 -0.1650 0.2127 0.134 Uiso d PR 0.35(3) 1 A 2

loop_
_atom_site_aniso_label
_atom_site_aniso_U_11
_atom_site_aniso_U_22
_atom_site_aniso_U_33
_atom_site_aniso_U_12
_atom_site_aniso_U_13
_atom_site_aniso_U_23
S1 0.0589(4) 0.0323(3) 0.0571(4) -0.0050(2) 0.0254(3) -0.0007(2)
C1 0.0378(10) 0.0314(10) 0.0389(11) -0.0022(8) 0.0078(8) 0.0002(8)
N1 0.0673(15) 0.0783(17) 0.0559(14) 0.0196(12) 0.0217(11) -0.0089(12)
O1 0.0693(11) 0.0432(9) 0.0767(12) -0.0025(8) 0.0411(9) -0.0036(8)
S2 0.0650(4) 0.0311(3) 0.0506(3) -0.0018(2) 0.0062(3) 0.0028(2)
C2 0.0401(11) 0.0309(10) 0.0370(11) -0.0011(8) 0.0089(8) -0.0024(8)
O2 0.0906(12) 0.0306(8) 0.0701(11) 0.0060(8) 0.0405(10) -0.0026(8)
C3 0.0514(12) 0.0321(11) 0.0518(13) -0.0053(9) 0.0120(10) 0.0000(9)
O3 0.1126(16) 0.0390(10) 0.0657(12) 0.0008(10) -0.0097(11) 0.0083(9)
C4 0.0469(12) 0.0479(13) 0.0584(14) -0.0087(10) 0.0208(11) 0.0009(11)
O4 0.0965(14) 0.0294(9) 0.0691(12) -0.0009(8) 0.0108(10) -0.0007(8)
C5 0.0428(12) 0.0492(13) 0.0567(14) -0.0002(10) 0.0203(10) -0.0061(11)
C6 0.0430(11) 0.0343(11) 0.0538(13) 0.0020(9) 0.0127(10) -0.0046(10)
C7 0.0500(12) 0.0329(11) 0.0429(12) 0.0020(9) 0.0113(10) -0.0031(9)
C8 0.0361(11) 0.0345(11) 0.0484(12) -0.0004(8) 0.0129(9) 0.0020(9)
C9 0.0374(11) 0.0329(11) 0.0501(13) 0.0008(8) 0.0172(9) -0.0003(9)
C10 0.0492(12) 0.0426(13) 0.0551(14) -0.0014(10) 0.0210(11) -0.0075(11)
C11 0.0534(14) 0.0636(16) 0.0455(13) -0.0029(12) 0.0112(11) -0.0022(12)
C12 0.0511(13) 0.0547(15) 0.0518(14) 0.0009(11) 0.0086(11) 0.0122(12)
C13 0.0478(12) 0.0366(12) 0.0560(14) 0.0002(9) 0.0112(11) 0.0088(10)
C14 0.0545(13) 0.0339(12) 0.0562(15) 0.0042(10) 0.0196(12) 0.0017(10)
C15 0.077(5) 0.190(18) 0.079(5) 0.049(8) 0.001(4) 0.014(6)
C15' 0.056(4) 0.131(12) 0.091(7) 0.021(5) 0.007(4) -0.033(8)
C16 0.118(8) 0.137(13) 0.091(7) -0.024(7) 0.025(6) -0.054(7)
C16' 0.22(2) 0.069(6) 0.24(2) 0.030(8) 0.15(2) -0.006(8)
C17 0.147(11) 0.227(14) 0.049(4) 0.094(10) 0.015(5) 0.011(5)
C17' 0.105(12) 0.075(8) 0.100(13) 0.031(7) 0.060(11) 0.022(7)

loop_
_atom_type_symbol
_atom_type_description
_atom_type_scat_dispersion_real
_atom_type_scat_dispersion_imag
_atom_type_scat_source
C C 0.0033 0.0016 'International Tables Vol C Tables 4.2.6.8 and 6.1.1.4'
H H 0.0000 0.0000 'International Tables Vol C Tables 4.2.6.8 and 6.1.1.4'
N N 0.0061 0.0033 'International Tables Vol C Tables 4.2.6.8 and 6.1.1.4'
O O 0.0106 0.0060 'International Tables Vol C Tables 4.2.6.8 and 6.1.1.4'
S S 0.1246 0.1234 'International Tables Vol C Tables 4.2.6.8 and 6.1.1.4'

loop_
_geom_angle_atom_site_label_1
_geom_angle_atom_site_label_2
_geom_angle_atom_site_label_3
_geom_angle
C1 S1 S2 106.46(7)
C6 C1 C2 119.03(18)
C6 C1 S1 121.32(15)
C2 C1 S1 119.64(14)
C15 N1 C17 138.8(10)
C15 N1 C16' 63.6(17)
C17 N1 C16' 122.3(14)
C15 N1 C16 114.8(13)
C17 N1 C16 77.5(12)
C16' N1 C16 52.1(8)
C15 N1 C17' 107.8(14)
C17 N1 C17' 37.4(6)
C16' N1 C17' 138.3(7)
C16 N1 C17' 112.0(14)
C15 N1 C15' 48.2(5)
C17 N1 C15' 102.1(14)
C16' N1 C15' 110.1(15)
C16 N1 C15' 152.1(7)
C17' N1 C15' 64.9(15)
C15 N1 H1 108(2)
C17 N1 H1 108(2)
C16' N1 H1 108(2)
C16 N1 H1 101.3(19)
C17' N1 H1 113(2)
C15' N1 H1 105.3(19)
C8 S2 S1 105.68(7)
C3 C2 C1 118.25(18)
C3 C2 C7 120.13(18)
C1 C2 C7 121.62(17)
C4 C3 C2 121.8(2)
C4 C3 H3A 119.1
C2 C3 H3A 119.1
C5 C4 C3 119.4(2)
C5 C4 H4A 120.3
C3 C4 H4A 120.3
C14 O4 H4 107(2)
C6 C5 C4 120.27(19)
C6 C5 H5A 119.9
C4 C5 H5A 119.9
C5 C6 C1 121.26(19)
C5 C6 H6A 119.4
C1 C6 H6A 119.4
O1 C7 O2 123.57(19)
O1 C7 C2 119.33(18)
O2 C7 C2 117.09(18)
C13 C8 C9 118.6(2)
C13 C8 S2 121.13(17)
C9 C8 S2 120.26(16)
C10 C9 C8 119.0(2)
C10 C9 C14 119.7(2)
C8 C9 C14 121.3(2)
C11 C10 C9 121.5(2)
C11 C10 H10A 119.2
C9 C10 H10A 119.2
C10 C11 C12 119.2(2)
C10 C11 H11A 120.4
C12 C11 H11A 120.4
C13 C12 C11 120.8(2)
C13 C12 H12A 119.6
C11 C12 H12A 119.6
C12 C13 C8 120.9(2)
C12 C13 H13A 119.6
C8 C13 H13A 119.6
O3 C14 O4 122.8(2)
O3 C14 C9 123.5(2)
O4 C14 C9 113.7(2)
N1 C15 H15A 109.5
N1 C15 H15B 109.5
H15A C15 H15B 109.5
N1 C15 H15C 109.5
H15A C15 H15C 109.5
H15B C15 H15C 109.5
N1 C15 H15D 115.3
H15A C15 H15D 128.8
H15B C15 H15D 32.2
H15C C15 H15D 78.1
N1 C15' C17' 55.5(7)
N1 C15' H15D 107.5
C17' C15' H15D 163.0
N1 C15' H15E 110.8
C17' C15' H15E 79.9
H15D C15' H15E 109.5
N1 C15' H15F 110.1
C17' C15' H15F 79.2
H15D C15' H15F 109.5
H15E C15' H15F 109.5
N1 C16 H16A 109.5
N1 C16 H16B 109.5
H16A C16 H16B 109.5
N1 C16 H16F 109.5
H16A C16 H16F 109.5
H16B C16 H16F 109.5
N1 C16' H16C 109.5
N1 C16' H16D 109.5
H16C C16' H16D 109.5
N1 C16' H16E 109.5
H16C C16' H16E 109.5
H16D C16' H16E 109.5
N1 C17 H17A 109.5
N1 C17 H17B 109.5
H17A C17 H17B 109.5
N1 C17 H17C 109.5
H17A C17 H17C 109.5
H17B C17 H17C 109.5
N1 C17 H17D 145.4
H17A C17 H17D 103.7
H17B C17 H17D 66.9
H17C C17 H17D 48.1
N1 C17' C15' 59.6(10)
N1 C17' H17D 110.5
C15' C17' H17D 170.2
N1 C17' H17E 108.9
C15' C17' H17E 76.0
H17D C17' H17E 109.5
N1 C17' H17F 109.0
C15' C17' H17F 75.3
H17D C17' H17F 109.5
H17E C17' H17F 109.5

loop_
_geom_bond_atom_site_label_1
_geom_bond_atom_site_label_2
_geom_bond_distance
S1 C1 1.7874(19)
S1 S2 2.0548(8)
C1 C6 1.389(3)
C1 C2 1.404(3)
N1 C15 1.378(7)
N1 C17 1.403(9)
N1 C16' 1.450(9)
N1 C16 1.492(8)
N1 C17' 1.503(12)
N1 C15' 1.573(11)
N1 H1 0.930(10)
O1 C7 1.223(2)
S2 C8 1.791(2)
C2 C3 1.394(3)
C2 C7 1.499(3)
O2 C7 1.275(2)
C3 C4 1.374(3)
C3 H3A 0.9300
O3 C14 1.200(3)
C4 C5 1.372(3)
C4 H4A 0.9300
O4 C14 1.317(3)
O4 H4 0.856(10)
C5 C6 1.371(3)
C5 H5A 0.9300
C6 H6A 0.9300
C8 C13 1.393(3)
C8 C9 1.403(3)
C9 C10 1.392(3)
C9 C14 1.482(3)
C10 C11 1.371(3)
C10 H10A 0.9300
C11 C12 1.375(3)
C11 H11A 0.9300
C12 C13 1.372(3)
C12 H12A 0.9300
C13 H13A 0.9300
C15 H15A 0.9600
C15 H15B 0.9600
C15 H15C 0.9600
C15 H15D 1.0705
C15' C17' 1.65(3)
C15' H15D 0.9600
C15' H15E 0.9599
C15' H15F 0.9599
C16 H16A 0.9600
C16 H16B 0.9600
C16 H16F 0.9600
C16' H16C 0.9600
C16' H16D 0.9600
C16' H16E 0.9600
C17 H17A 0.9600
C17 H17B 0.9600
C17 H17C 0.9600
C17 H17D 0.7311
C17' H17D 0.9600
C17' H17E 0.9600
C17' H17F 0.9599

loop_
_geom_torsion_atom_site_label_1
_geom_torsion_atom_site_label_2
_geom_torsion_atom_site_label_3
_geom_torsion_atom_site_label_4
_geom_torsion
S2 S1 C1 C6 -7.28(19)
S2 S1 C1 C2 174.03(15)
C1 S1 S2 C8 80.51(10)
C6 C1 C2 C3 0.2(3)
S1 C1 C2 C3 178.90(16)
C6 C1 C2 C7 -179.84(19)
S1 C1 C2 C7 -1.1(3)
C1 C2 C3 C4 0.3(3)
C7 C2 C3 C4 -179.7(2)
C2 C3 C4 C5 -0.3(4)
C3 C4 C5 C6 -0.2(4)
C4 C5 C6 C1 0.7(4)
C2 C1 C6 C5 -0.7(3)
S1 C1 C6 C5 -179.40(17)
C3 C2 C7 O1 178.6(2)
C1 C2 C7 O1 -1.4(3)
C3 C2 C7 O2 -0.7(3)
C1 C2 C7 O2 179.4(2)
S1 S2 C8 C13 -19.60(17)
S1 S2 C8 C9 161.40(14)
C13 C8 C9 C10 -0.5(3)
S2 C8 C9 C10 178.51(14)
C13 C8 C9 C14 178.41(18)
S2 C8 C9 C14 -2.6(3)
C8 C9 C10 C11 -0.3(3)
C14 C9 C10 C11 -179.2(2)
C9 C10 C11 C12 0.9(3)
C10 C11 C12 C13 -0.8(3)
C11 C12 C13 C8 0.0(3)
C9 C8 C13 C12 0.7(3)
S2 C8 C13 C12 -178.34(16)
C10 C9 C14 O3 -172.1(2)
C8 C9 C14 O3 9.0(3)
C10 C9 C14 O4 9.3(3)
C8 C9 C14 O4 -169.68(18)
C15 N1 C15' C17' 150.8(9)
C17 N1 C15' C17' 3.7(9)
C16' N1 C15' C17' 135.0(10)
C16 N1 C15' C17' 90(2)
C15 N1 C17' C15' -22.4(8)
C17 N1 C17' C15' -174.1(13)
C16' N1 C17' C15' -93(3)
C16 N1 C17' C15' -149.7(9)
